data_7214494
loop_
_publ_author_name
'Jones, Andrew O. F.'
'Leech, Charlotte K.'
'McIntyre, Garry J.'
'Wilson, Chick C.'
'Thomas, Lynne H.'

_publ_section_title
;
 Engineering short, strong hydrogen bonds in urea di-carboxylic acid
 complexes
;
_journal_issue 35
_journal_name_full CrystEngComm
_journal_page_first 8177
_journal_paper_doi 10.1039/C4CE00587B
_journal_volume 16
_journal_year 2014
_chemical_formula_sum 'C10 H22 N4 O6'
_chemical_formula_weight 294.32
_chemical_name_common
;
 bis(N,N-dimethylurea) succinic acid
;
_chemical_name_systematic
;
 bis(N,N-dimethylurea) butanedioic acid
;
_space_group_IT_number 14
_symmetry_cell_setting monoclinic
_symmetry_space_group_name_Hall '-P 2ybc'
_symmetry_space_group_name_H-M 'P 1 21/c 1'
_atom_sites_solution_hydrogens difmap
_atom_sites_solution_primary direct
_atom_sites_solution_secondary difmap
_audit_creation_method SHELXL-97
_cell_angle_alpha 90.00
_cell_angle_beta 101.677(8)
_cell_angle_gamma 90.00
_cell_formula_units_Z 2
_cell_length_a 8.483(3)
_cell_length_b 5.5169(14)
_cell_length_c 15.415(5)
_cell_measurement_reflns_used 5991
_cell_measurement_temperature 100
_cell_measurement_theta_max 55.21
_cell_measurement_theta_min 6.06
_cell_volume 706.5(4)
_computing_cell_refinement 'CrystalClear 1.4.0 (Rigaku, 2008)'
_computing_data_collection 'CrystalClear 1.4.0 (Rigaku, 2008)'
_computing_data_reduction 'CrystalClear 1.4.0 (Rigaku, 2008)'
_computing_molecular_graphics 'Mercury (McRae, 2006)'
_computing_publication_material 'WINGX (Farrugia, 1999)'
_computing_structure_refinement 'SHELXL-97 (Sheldrick, 2008)'
_computing_structure_solution 'SHELXS-97 (Sheldrick, 2008)'
_diffrn_ambient_temperature 100
_diffrn_measured_fraction_theta_full 0.998
_diffrn_measured_fraction_theta_max 0.998
_diffrn_measurement_device_type 'Rigaku R-AXIS RAPID IP Image Plate'
_diffrn_measurement_method 'Image Plate'
_diffrn_radiation_monochromator graphite
_diffrn_radiation_source 'fine-focus sealed tube'
_diffrn_radiation_type MoK\a
_diffrn_radiation_wavelength 0.71073
_diffrn_reflns_av_R_equivalents 0.0253
_diffrn_reflns_av_sigmaI/netI 0.0177
_diffrn_reflns_limit_h_max 11
_diffrn_reflns_limit_h_min -11
_diffrn_reflns_limit_k_max 7
_diffrn_reflns_limit_k_min -6
_diffrn_reflns_limit_l_max 20
_diffrn_reflns_limit_l_min -20
_diffrn_reflns_number 9079
_diffrn_reflns_theta_full 27.48
_diffrn_reflns_theta_max 27.48
_diffrn_reflns_theta_min 3.26
_exptl_absorpt_coefficient_mu 0.114
_exptl_absorpt_correction_T_max 1.0000
_exptl_absorpt_correction_T_min 0.8631
_exptl_absorpt_correction_type multi-scan
_exptl_absorpt_process_details 'ABSCOR, Rigaku 1995'
_exptl_crystal_colour colourless
_exptl_crystal_density_diffrn 1.384
_exptl_crystal_density_method 'not measured'
_exptl_crystal_description block
_exptl_crystal_F_000 316
_exptl_crystal_size_max 0.5
_exptl_crystal_size_mid 0.3
_exptl_crystal_size_min 0.25
_refine_diff_density_max 0.252
_refine_diff_density_min -0.188
_refine_diff_density_rms 0.042
_refine_ls_extinction_method none
_refine_ls_goodness_of_fit_ref 1.086
_refine_ls_hydrogen_treatment refall
_refine_ls_matrix_type full
_refine_ls_number_parameters 135
_refine_ls_number_reflns 1611
_refine_ls_number_restraints 0
_refine_ls_restrained_S_all 1.086
_refine_ls_R_factor_all 0.0330
_refine_ls_R_factor_gt 0.0308
_refine_ls_shift/su_max 0.001
_refine_ls_shift/su_mean 0.000
_refine_ls_structure_factor_coef Fsqd
_refine_ls_weighting_details 'calc w=1/[\s^2^(Fo^2^)+(0.0548P)^2^+0.1069P] where P=(Fo^2^+2Fc^2^)/3'
_refine_ls_weighting_scheme calc
_refine_ls_wR_factor_gt 0.0880
_refine_ls_wR_factor_ref 0.0900
_reflns_number_gt 1468
_reflns_number_total 1611
_reflns_threshold_expression >2\s(I)
_cod_data_source_file c4ce00587b2.cif
_cod_data_source_block dmu_suc_100k
_cod_depositor_comments 'Adding full bibliography for 7214477--7214509.cif.'
_cod_original_sg_symbol_H-M P21/c
_cod_database_code 7214494

loop_
_symmetry_equiv_pos_as_xyz
'x, y, z'
'-x, y+1/2, -z+1/2'
'-x, -y, -z'
'x, -y-1/2, z-1/2'

loop_
_atom_site_label
_atom_site_type_symbol
_atom_site_fract_x
_atom_site_fract_y
_atom_site_fract_z
_atom_site_U_iso_or_equiv
_atom_site_adp_type
_atom_site_occupancy
_atom_site_symmetry_multiplicity
_atom_site_calc_flag
H2 H 0.3837(15) 0.745(2) 0.7672(9) 0.030(3) Uiso 1 1 d
H10 H 0.3395(15) -0.007(2) 0.4522(8) 0.029(3) Uiso 1 1 d
H11 H 0.4649(15) 0.162(2) 0.4262(9) 0.031(3) Uiso 1 1 d
H5 H 0.2566(17) 0.998(3) 0.8201(9) 0.039(3) Uiso 1 1 d
H6 H -0.0688(16) 1.159(2) 0.6604(9) 0.036(3) Uiso 1 1 d
H1 H 0.3829(16) 0.581(3) 0.6852(9) 0.039(4) Uiso 1 1 d
H7 H -0.0104(18) 1.061(3) 0.5770(11) 0.045(4) Uiso 1 1 d
H8 H 0.0590(17) 1.308(3) 0.6212(10) 0.044(4) Uiso 1 1 d
H3 H 0.1173(19) 1.175(3) 0.7988(10) 0.048(4) Uiso 1 1 d
H4 H 0.2848(18) 1.233(3) 0.7761(10) 0.047(4) Uiso 1 1 d
H9 H 0.2471(19) 0.539(3) 0.5309(11) 0.054(4) Uiso 1 1 d
O1 O 0.17816(8) 0.76050(13) 0.57846(4) 0.02631(19) Uani 1 1 d
O3 O 0.44678(8) 0.29566(13) 0.61358(4) 0.02637(19) Uani 1 1 d
O2 O 0.27761(8) 0.42346(14) 0.49255(4) 0.0289(2) Uani 1 1 d
C5 C 0.43444(11) 0.08313(17) 0.47599(6) 0.0220(2) Uani 1 1 d
C1 C 0.22332(10) 0.82466(17) 0.65741(6) 0.0207(2) Uani 1 1 d
N2 N 0.14716(9) 1.00578(14) 0.69098(5) 0.0223(2) Uani 1 1 d
N1 N 0.34789(10) 0.71199(16) 0.71040(6) 0.0252(2) Uani 1 1 d
C3 C 0.20635(12) 1.11029(19) 0.77789(6) 0.0255(2) Uani 1 1 d
C4 C 0.38800(10) 0.27683(16) 0.53497(6) 0.0207(2) Uani 1 1 d
C2 C 0.02209(12) 1.1423(2) 0.63276(7) 0.0283(2) Uani 1 1 d

loop_
_atom_site_aniso_label
_atom_site_aniso_U_11
_atom_site_aniso_U_22
_atom_site_aniso_U_33
_atom_site_aniso_U_23
_atom_site_aniso_U_13
_atom_site_aniso_U_12
O1 0.0287(4) 0.0304(4) 0.0180(3) -0.0028(3) 0.0004(3) 0.0064(3)
O3 0.0299(4) 0.0284(4) 0.0185(3) -0.0025(3) -0.0004(3) 0.0041(3)
O2 0.0333(4) 0.0337(4) 0.0182(3) -0.0015(3) 0.0016(3) 0.0115(3)
C5 0.0226(4) 0.0252(5) 0.0175(4) -0.0005(3) 0.0024(3) 0.0007(4)
C1 0.0204(4) 0.0230(4) 0.0188(4) 0.0002(3) 0.0041(3) -0.0024(3)
N2 0.0215(4) 0.0262(4) 0.0186(4) -0.0017(3) 0.0028(3) 0.0015(3)
N1 0.0274(4) 0.0274(4) 0.0187(4) -0.0026(3) -0.0004(3) 0.0044(3)
C3 0.0281(5) 0.0268(5) 0.0212(5) -0.0042(4) 0.0040(4) -0.0016(4)
C4 0.0201(4) 0.0231(4) 0.0187(4) 0.0015(3) 0.0037(3) -0.0023(3)
C2 0.0261(5) 0.0333(5) 0.0248(5) -0.0004(4) 0.0031(4) 0.0074(4)

loop_
_atom_type_symbol
_atom_type_description
_atom_type_scat_dispersion_real
_atom_type_scat_dispersion_imag
_atom_type_scat_source
C C 0.0033 0.0016 'International Tables Vol C Tables 4.2.6.8 and 6.1.1.4'
H H 0.0000 0.0000 'International Tables Vol C Tables 4.2.6.8 and 6.1.1.4'
N N 0.0061 0.0033 'International Tables Vol C Tables 4.2.6.8 and 6.1.1.4'
O O 0.0106 0.0060 'International Tables Vol C Tables 4.2.6.8 and 6.1.1.4'

loop_
_geom_angle_atom_site_label_1
_geom_angle_atom_site_label_2
_geom_angle_atom_site_label_3
_geom_angle
_geom_angle_site_symmetry_3
C4 C5 C5 112.99(9) 3_656
O1 C1 N2 120.45(8) .
O1 C1 N1 120.45(8) .
N2 C1 N1 119.09(8) .
C1 N2 C3 123.05(8) .
C1 N2 C2 119.57(8) .
C3 N2 C2 115.90(8) .
O3 C4 O2 123.51(8) .
O3 C4 C5 123.83(8) .
O2 C4 C5 112.66(8) .

loop_
_geom_bond_atom_site_label_1
_geom_bond_atom_site_label_2
_geom_bond_distance
_geom_bond_site_symmetry_2
O1 C1 1.2508(12) .
O3 C4 1.2179(11) .
O2 C4 1.3080(11) .
C5 C4 1.5062(13) .
C5 C5 1.5144(18) 3_656
C1 N2 1.3487(12) .
C1 N1 1.3494(12) .
N2 C3 1.4516(12) .
N2 C2 1.4536(12) .

loop_
_geom_hbond_atom_site_label_D
_geom_hbond_atom_site_label_H
_geom_hbond_atom_site_label_A
_geom_hbond_distance_DH
_geom_hbond_distance_HA
_geom_hbond_distance_DA
_geom_hbond_angle_DHA
O2 H9 O1 0.939(18) 1.598(18) 2.5249(11) 168.7(16)
N1 H1 O3 0.899(15) 2.057(16) 2.9519(12) 173.2(12)
